data_7226283
loop_
_publ_author_name
'Sun, Yantao'
'Cui, Zili'
'Chen, Lichuan'
'Lu, Xiaofeng'
'Wu, Yuewei'
'Zhang, Haoli'
'Shao, Xiangfeng'

_publ_section_title
;
 Aryl-Fused Tetrathianaphthalene (TTN): Synthesis, Structures, Properties,
 and Cocrystals with Fullerenes
;
_journal_name_full 'RSC Adv.'
_journal_paper_doi 10.1039/C6RA18945H
_journal_year 2016
_chemical_formula_moiety 'C74 H12 S6'
_chemical_formula_sum 'C74 H12 S6'
_chemical_formula_weight 1093.20
_chemical_name_common (TTN3)(C60)
_chemical_name_systematic
;
(TTN3)(C60)
;
_chemical_temperature_decomposition 529
_space_group_IT_number 62
_symmetry_cell_setting orthorhombic
_symmetry_space_group_name_Hall '-P 2ac 2n'
_symmetry_space_group_name_H-M 'P n m a'
_atom_sites_solution_hydrogens geom
_atom_sites_solution_primary direct
_atom_sites_solution_secondary difmap
_audit_creation_method SHELXL-97
_audit_update_record
;
2016-07-13 deposited with the CCDC.
2016-08-15 downloaded from the CCDC.
;
_cell_angle_alpha 90.00
_cell_angle_beta 90.00
_cell_angle_gamma 90.00
_cell_formula_units_Z 4
_cell_length_a 17.5533(19)
_cell_length_b 24.604(3)
_cell_length_c 9.7837(6)
_cell_measurement_reflns_used 1960
_cell_measurement_temperature 110(2)
_cell_measurement_theta_max 27.168
_cell_measurement_theta_min 3.430
_cell_volume 4225.4(7)
_computing_cell_refinement
;
CrysAlisPro, Agilent Technologies,
Version 1.171.36.28 (release 01-02-2013 CrysAlis171 .NET)
(compiled Feb  1 2013,16:14:44)
;
_computing_data_collection
;
CrysAlisPro, Agilent Technologies,
Version 1.171.36.28 (release 01-02-2013 CrysAlis171 .NET)
(compiled Feb  1 2013,16:14:44)
;
_computing_data_reduction
;
CrysAlisPro, Agilent Technologies,
Version 1.171.36.28 (release 01-02-2013 CrysAlis171 .NET)
(compiled Feb  1 2013,16:14:44)
;
_computing_molecular_graphics Ortep3
_computing_publication_material Ortep3
_computing_structure_refinement 'SHELXL-97 (Sheldrick, 1997)'
_computing_structure_solution SIR2004
_diffrn_ambient_temperature 110(2)
_diffrn_detector_area_resol_mean 16.0733
_diffrn_measured_fraction_theta_full 0.990
_diffrn_measured_fraction_theta_max 0.886
_diffrn_measurement_device_type 'SuperNova, Dual, Cu at zero, Eos'
_diffrn_measurement_method '\w scans'
_diffrn_radiation_monochromator mirror
_diffrn_radiation_source 'SuperNova (Mo) X-ray Source'
_diffrn_radiation_type MoK\a
_diffrn_radiation_wavelength 0.71073
_diffrn_reflns_av_R_equivalents 0.0756
_diffrn_reflns_av_sigmaI/netI 0.0931
_diffrn_reflns_limit_h_max 18
_diffrn_reflns_limit_h_min -23
_diffrn_reflns_limit_k_max 15
_diffrn_reflns_limit_k_min -30
_diffrn_reflns_limit_l_max 12
_diffrn_reflns_limit_l_min -12
_diffrn_reflns_number 12837
_diffrn_reflns_theta_full 26.00
_diffrn_reflns_theta_max 28.46
_diffrn_reflns_theta_min 2.90
_exptl_absorpt_coefficient_mu 0.383
_exptl_absorpt_correction_T_max 1.0000
_exptl_absorpt_correction_T_min 0.7052
_exptl_absorpt_correction_type multi-scan
_exptl_absorpt_process_details
;
CrysAlisPro, Agilent Technologies,
Version 1.171.36.28 (release 01-02-2013 CrysAlis171 .NET)
(compiled Feb  1 2013,16:14:44)
Empirical absorption correction using spherical harmonics,
 implemented in SCALE3 ABSPACK scaling algorithm.
;
_exptl_crystal_colour black
_exptl_crystal_density_diffrn 1.718
_exptl_crystal_density_meas ?
_exptl_crystal_density_method 'not measured'
_exptl_crystal_description block
_exptl_crystal_F_000 2208
_exptl_crystal_size_max 0.19
_exptl_crystal_size_mid 0.17
_exptl_crystal_size_min 0.14
_refine_diff_density_max 0.390
_refine_diff_density_min -0.397
_refine_diff_density_rms 0.089
_refine_ls_extinction_method none
_refine_ls_goodness_of_fit_ref 1.046
_refine_ls_hydrogen_treatment constr
_refine_ls_matrix_type full
_refine_ls_number_parameters 369
_refine_ls_number_reflns 4835
_refine_ls_number_restraints 0
_refine_ls_restrained_S_all 1.046
_refine_ls_R_factor_all 0.0909
_refine_ls_R_factor_gt 0.0559
_refine_ls_shift/su_max 0.000
_refine_ls_shift/su_mean 0.000
_refine_ls_structure_factor_coef Fsqd
_refine_ls_weighting_details 'calc w=1/[\s^2^(Fo^2^)+(0.0446P)^2^+0.2909P] where P=(Fo^2^+2Fc^2^)/3'
_refine_ls_weighting_scheme calc
_refine_ls_wR_factor_gt 0.1136
_refine_ls_wR_factor_ref 0.1348
_reflns_number_gt 3293
_reflns_number_total 4835
_reflns_threshold_expression >2sigma(I)
_cod_data_source_file c6ra18945h2.cif
_cod_data_source_block TTN3_C60
_cod_depositor_comments
;
The following automatic conversions were performed:

'_chemical_melting_point' tag was changed to
'_chemical_temperature_decomposition' since the value had been '529,
decomposed'. The value '529, decomposed' was changed to '529'.

'_exptl_crystal_density_meas' value 'not measured' was changed to '?'
- the value is perceived as not measured.

Automatic conversion script
Id: cif_fix_values 4268 2015-11-12 08:31:59Z antanas 
;
_cod_original_cell_volume 4225.3(8)
_cod_original_sg_symbol_H-M Pnma
_cod_database_code 7226283

loop_
_symmetry_equiv_pos_as_xyz
'x, y, z'
'-x+1/2, -y, z+1/2'
'-x, y+1/2, -z'
'x+1/2, -y+1/2, -z+1/2'
'-x, -y, -z'
'x-1/2, y, -z-1/2'
'x, -y-1/2, z'
'-x-1/2, y-1/2, z-1/2'

loop_
_atom_site_label
_atom_site_type_symbol
_atom_site_fract_x
_atom_site_fract_y
_atom_site_fract_z
_atom_site_U_iso_or_equiv
_atom_site_adp_type
_atom_site_occupancy
_atom_site_symmetry_multiplicity
_atom_site_calc_flag
_atom_site_refinement_flags
C1A C 0.15479(18) 0.48362(12) 0.6842(3) 0.0186(7) Uani 1 1 d .
C2A C 0.02887(18) 0.44576(12) 0.6038(3) 0.0184(7) Uani 1 1 d .
C3A C 0.02377(18) 0.47607(12) 0.7206(3) 0.0177(7) Uani 1 1 d .
C4A C 0.09455(18) 0.49766(12) 0.7659(3) 0.0173(7) Uani 1 1 d .
C5A C 0.03313(17) 0.51012(13) 1.0215(3) 0.0196(7) Uani 1 1 d .
C6A C -0.03179(19) 0.41513(14) 0.5289(3) 0.0244(7) Uani 1 1 d .
H6A1 H -0.0773 0.4142 0.5832 0.037 Uiso 1 1 calc R
H6A2 H -0.0148 0.3787 0.5120 0.037 Uiso 1 1 calc R
H6A3 H -0.0422 0.4328 0.4435 0.037 Uiso 1 1 calc R
C7A C 0.23787(18) 0.49559(13) 0.7020(3) 0.0237(8) Uani 1 1 d .
H7A1 H 0.2450 0.5178 0.7817 0.036 Uiso 1 1 calc R
H7A2 H 0.2565 0.5146 0.6230 0.036 Uiso 1 1 calc R
H7A3 H 0.2654 0.4621 0.7126 0.036 Uiso 1 1 calc R
S1A S 0.12273(5) 0.44582(3) 0.54664(8) 0.0220(2) Uani 1 1 d .
S2A S -0.06310(5) 0.48878(3) 0.80552(8) 0.0217(2) Uani 1 1 d .
S3A S 0.10217(5) 0.53991(3) 0.91175(8) 0.0214(2) Uani 1 1 d .
C1B C 0.31334(19) 0.60903(12) 0.4610(3) 0.0215(7) Uani 1 1 d .
C2B C 0.23467(19) 0.62704(13) 0.4779(3) 0.0217(7) Uani 1 1 d .
C3B C 0.21296(18) 0.65671(13) 0.3548(3) 0.0210(7) Uani 1 1 d .
C4B C 0.27768(19) 0.65655(13) 0.2628(3) 0.0207(7) Uani 1 1 d .
C5B C 0.33945(19) 0.62699(12) 0.3279(3) 0.0212(7) Uani 1 1 d .
C6B C 0.3625(2) 0.60905(12) 0.5717(3) 0.0230(8) Uani 1 1 d .
C7B C 0.3365(2) 0.62710(13) 0.7047(3) 0.0228(8) Uani 1 1 d .
C8B C 0.3983(2) 0.65627(13) 0.7696(3) 0.0242(8) Uani 1 1 d .
C9B C 0.46267(19) 0.65628(13) 0.6779(3) 0.0235(7) Uani 1 1 d .
C10B C 0.44096(19) 0.62732(12) 0.5548(3) 0.0214(7) Uani 1 1 d .
C11B C 0.20938(18) 0.64448(13) 0.6049(3) 0.0218(7) Uani 1 1 d .
C12B C 0.16138(18) 0.69204(13) 0.6160(3) 0.0211(7) Uani 1 1 d .
C13B C 0.18326(18) 0.72173(13) 0.7371(3) 0.0242(8) Uani 1 1 d .
C14B C 0.2448(2) 0.69187(13) 0.8025(3) 0.0233(8) Uani 1 1 d .
C15B C 0.2610(2) 0.64411(13) 0.7208(3) 0.0220(7) Uani 1 1 d .
C16B C 0.41460(19) 0.64429(13) 0.3121(3) 0.0215(7) Uani 1 1 d .
C17B C 0.43124(18) 0.69220(14) 0.2300(3) 0.0209(7) Uani 1 1 d .
C18B C 0.49298(18) 0.72166(13) 0.2942(3) 0.0205(7) Uani 1 1 d .
C19B C 0.51467(18) 0.69221(13) 0.4164(3) 0.0214(7) Uani 1 1 d .
C20B C 0.46660(19) 0.64485(13) 0.4276(3) 0.0219(7) Uani 1 1 d .
C21B C 0.29417(19) 0.70242(13) 0.1844(3) 0.0208(7) Uani 1 1 d .
C22B C 0.2452(3) 0.7500 0.1946(4) 0.0212(10) Uani 1 2 d S
C23B C 0.1832(3) 0.7500 0.2829(4) 0.0219(10) Uani 1 2 d S
C24B C 0.16686(18) 0.70236(13) 0.3652(3) 0.0217(7) Uani 1 1 d .
C25B C 0.13997(17) 0.72040(12) 0.4978(3) 0.0190(7) Uani 1 1 d .
C26B C 0.37191(19) 0.72047(12) 0.1678(3) 0.0200(7) Uani 1 1 d .
C27B C 0.53619(17) 0.72041(12) 0.5336(3) 0.0212(7) Uani 1 1 d .
C28B C 0.50880(18) 0.70203(13) 0.6673(3) 0.0218(7) Uani 1 1 d .
C29B C 0.4932(3) 0.7500 0.7492(5) 0.0244(11) Uani 1 2 d S
C30B C 0.4309(3) 0.7500 0.8377(4) 0.0221(10) Uani 1 2 d S
C31B C 0.3824(2) 0.70251(14) 0.8484(3) 0.0255(8) Uani 1 1 d .
C32B C 0.3044(2) 0.72029(13) 0.8648(3) 0.0254(8) Uani 1 1 d .

loop_
_atom_site_aniso_label
_atom_site_aniso_U_11
_atom_site_aniso_U_22
_atom_site_aniso_U_33
_atom_site_aniso_U_23
_atom_site_aniso_U_13
_atom_site_aniso_U_12
C1A 0.0187(18) 0.0134(14) 0.0238(16) 0.0033(12) 0.0006(14) -0.0003(14)
C2A 0.0164(18) 0.0156(15) 0.0231(15) 0.0039(12) 0.0001(14) -0.0004(14)
C3A 0.0184(18) 0.0117(14) 0.0228(15) 0.0032(12) -0.0025(13) 0.0012(13)
C4A 0.0161(17) 0.0147(15) 0.0211(15) 0.0048(12) -0.0025(13) 0.0004(14)
C5A 0.0184(18) 0.0164(15) 0.0241(16) -0.0049(12) 0.0025(14) 0.0018(14)
C6A 0.025(2) 0.0246(17) 0.0236(16) -0.0048(14) -0.0040(15) -0.0019(16)
C7A 0.0189(19) 0.0198(16) 0.0324(18) 0.0016(14) 0.0067(15) -0.0002(15)
S1A 0.0220(5) 0.0219(4) 0.0220(4) 0.0000(3) 0.0036(3) -0.0003(4)
S2A 0.0154(5) 0.0242(4) 0.0256(4) -0.0049(3) -0.0017(3) 0.0023(4)
S3A 0.0190(5) 0.0175(4) 0.0277(4) -0.0040(3) 0.0015(3) -0.0030(4)
C1B 0.0249(19) 0.0100(14) 0.0296(17) 0.0001(13) -0.0008(15) -0.0025(14)
C2B 0.0203(19) 0.0119(15) 0.0330(18) 0.0013(13) -0.0010(15) -0.0059(14)
C3B 0.0193(19) 0.0180(16) 0.0258(16) -0.0041(13) -0.0028(14) -0.0066(15)
C4B 0.0225(19) 0.0182(16) 0.0216(15) -0.0070(13) -0.0029(14) -0.0034(15)
C5B 0.025(2) 0.0127(14) 0.0262(16) -0.0069(13) 0.0024(14) -0.0022(14)
C6B 0.033(2) 0.0100(14) 0.0260(17) 0.0046(12) 0.0010(15) 0.0033(14)
C7B 0.031(2) 0.0144(15) 0.0230(16) 0.0083(13) -0.0006(15) -0.0010(15)
C8B 0.031(2) 0.0196(16) 0.0223(16) 0.0099(13) -0.0020(15) 0.0034(16)
C9B 0.0218(19) 0.0222(17) 0.0266(17) 0.0048(13) -0.0055(15) 0.0083(15)
C10B 0.0214(19) 0.0128(15) 0.0299(17) 0.0039(13) -0.0022(14) 0.0070(14)
C11B 0.0212(19) 0.0161(15) 0.0280(16) 0.0035(13) 0.0053(15) -0.0042(15)
C12B 0.0143(17) 0.0208(16) 0.0281(17) 0.0023(14) 0.0044(14) -0.0046(14)
C13B 0.0243(19) 0.0278(19) 0.0204(16) 0.0040(13) 0.0123(15) -0.0024(15)
C14B 0.031(2) 0.0231(17) 0.0154(15) 0.0057(13) 0.0078(14) -0.0044(16)
C15B 0.024(2) 0.0169(15) 0.0251(16) 0.0075(13) 0.0060(14) -0.0055(15)
C16B 0.0250(19) 0.0167(15) 0.0228(16) -0.0080(13) 0.0029(14) 0.0037(15)
C17B 0.0222(19) 0.0230(16) 0.0176(15) -0.0057(13) 0.0087(14) 0.0039(15)
C18B 0.0163(17) 0.0230(17) 0.0220(16) -0.0013(12) 0.0104(14) 0.0016(14)
C19B 0.0151(18) 0.0204(16) 0.0288(17) -0.0004(13) 0.0048(14) 0.0022(15)
C20B 0.0206(19) 0.0152(15) 0.0300(17) -0.0047(13) 0.0023(15) 0.0055(14)
C21B 0.0218(19) 0.0256(18) 0.0150(14) -0.0044(13) -0.0031(13) -0.0011(15)
C22B 0.021(3) 0.025(2) 0.017(2) 0.000 -0.0047(19) 0.000
C23B 0.017(3) 0.025(2) 0.024(2) 0.000 -0.007(2) 0.000
C24B 0.0149(18) 0.0230(17) 0.0273(17) 0.0001(14) -0.0043(14) -0.0039(15)
C25B 0.0077(16) 0.0216(18) 0.0278(17) -0.0003(12) 0.0002(13) -0.0042(13)
C26B 0.0245(19) 0.0213(18) 0.0142(15) -0.0027(11) 0.0038(14) 0.0017(14)
C27B 0.0113(17) 0.0219(18) 0.0305(18) 0.0030(13) -0.0026(14) 0.0008(14)
C28B 0.0151(18) 0.0230(17) 0.0273(17) 0.0004(13) -0.0097(14) 0.0063(15)
C29B 0.021(3) 0.027(3) 0.025(2) 0.000 -0.010(2) 0.000
C30B 0.025(3) 0.028(3) 0.013(2) 0.000 -0.0076(19) 0.000
C31B 0.033(2) 0.0293(19) 0.0142(15) 0.0074(13) -0.0028(15) 0.0031(17)
C32B 0.032(2) 0.0292(19) 0.0151(15) 0.0061(12) 0.0024(15) 0.0003(16)

loop_
_atom_type_symbol
_atom_type_description
_atom_type_scat_dispersion_real
_atom_type_scat_dispersion_imag
_atom_type_scat_source
C C 0.0033 0.0016 'International Tables Vol C Tables 4.2.6.8 and 6.1.1.4'
H H 0.0000 0.0000 'International Tables Vol C Tables 4.2.6.8 and 6.1.1.4'
S S 0.1246 0.1234 'International Tables Vol C Tables 4.2.6.8 and 6.1.1.4'

loop_
_geom_angle_atom_site_label_1
_geom_angle_atom_site_label_2
_geom_angle_atom_site_label_3
_geom_angle
_geom_angle_site_symmetry_1
_geom_angle_site_symmetry_3
C4A C1A C7A 129.4(3) . .
C4A C1A S1A 109.8(2) . .
C7A C1A S1A 120.8(2) . .
C3A C2A C6A 129.6(3) . .
C3A C2A S1A 109.3(2) . .
C6A C2A S1A 121.1(2) . .
C2A C3A C4A 114.0(3) . .
C2A C3A S2A 123.1(2) . .
C4A C3A S2A 122.8(2) . .
C1A C4A C3A 113.5(3) . .
C1A C4A S3A 124.0(2) . .
C3A C4A S3A 122.5(2) . .
C5A C5A S2A 124.5(3) 5_567 5_567
C5A C5A S3A 123.9(3) 5_567 .
S2A C5A S3A 111.61(17) 5_567 .
C2A C6A H6A1 109.5 . .
C2A C6A H6A2 109.5 . .
H6A1 C6A H6A2 109.5 . .
C2A C6A H6A3 109.5 . .
H6A1 C6A H6A3 109.5 . .
H6A2 C6A H6A3 109.5 . .
C1A C7A H7A1 109.5 . .
C1A C7A H7A2 109.5 . .
H7A1 C7A H7A2 109.5 . .
C1A C7A H7A3 109.5 . .
H7A1 C7A H7A3 109.5 . .
H7A2 C7A H7A3 109.5 . .
C1A S1A C2A 93.35(15) . .
C3A S2A C5A 101.30(15) . 5_567
C4A S3A C5A 101.15(14) . .
C6B C1B C5B 120.4(3) . .
C6B C1B C2B 120.1(3) . .
C5B C1B C2B 107.9(3) . .
C11B C2B C3B 120.1(3) . .
C11B C2B C1B 119.8(3) . .
C3B C2B C1B 107.8(3) . .
C24B C3B C4B 120.3(3) . .
C24B C3B C2B 119.8(3) . .
C4B C3B C2B 107.8(3) . .
C21B C4B C3B 120.1(3) . .
C21B C4B C5B 119.4(3) . .
C3B C4B C5B 108.3(3) . .
C16B C5B C1B 119.4(3) . .
C16B C5B C4B 120.3(3) . .
C1B C5B C4B 108.1(3) . .
C1B C6B C7B 120.4(3) . .
C1B C6B C10B 120.0(3) . .
C7B C6B C10B 107.8(3) . .
C15B C7B C8B 120.8(3) . .
C15B C7B C6B 119.4(3) . .
C8B C7B C6B 108.1(3) . .
C31B C8B C9B 119.8(3) . .
C31B C8B C7B 119.7(3) . .
C9B C8B C7B 108.3(3) . .
C28B C9B C8B 120.2(3) . .
C28B C9B C10B 119.3(3) . .
C8B C9B C10B 108.1(3) . .
C20B C10B C9B 120.3(3) . .
C20B C10B C6B 120.2(3) . .
C9B C10B C6B 107.8(3) . .
C2B C11B C12B 120.3(3) . .
C2B C11B C15B 119.9(3) . .
C12B C11B C15B 108.1(3) . .
C25B C12B C13B 119.8(3) . .
C25B C12B C11B 119.8(3) . .
C13B C12B C11B 108.4(3) . .
C13B C13B C12B 120.37(18) 7_575 .
C13B C13B C14B 120.34(18) 7_575 .
C12B C13B C14B 107.6(3) . .
C32B C14B C15B 119.9(3) . .
C32B C14B C13B 119.7(3) . .
C15B C14B C13B 108.2(3) . .
C7B C15B C14B 119.4(3) . .
C7B C15B C11B 120.4(3) . .
C14B C15B C11B 107.6(3) . .
C5B C16B C20B 120.7(3) . .
C5B C16B C17B 119.9(3) . .
C20B C16B C17B 107.2(3) . .
C26B C17B C18B 120.0(3) . .
C26B C17B C16B 119.7(3) . .
C18B C17B C16B 108.4(3) . .
C18B C18B C17B 120.06(18) 7_575 .
C18B C18B C19B 120.01(17) 7_575 .
C17B C18B C19B 107.7(3) . .
C27B C19B C20B 119.9(3) . .
C27B C19B C18B 120.1(3) . .
C20B C19B C18B 108.2(3) . .
C10B C20B C19B 120.5(3) . .
C10B C20B C16B 119.3(3) . .
C19B C20B C16B 108.4(3) . .
C4B C21B C26B 120.4(3) . .
C4B C21B C22B 119.4(3) . .
C26B C21B C22B 108.5(3) . .
C23B C22B C21B 120.3(2) . 7_575
C23B C22B C21B 120.3(2) . .
C21B C22B C21B 107.1(4) 7_575 .
C22B C23B C24B 120.0(2) . 7_575
C22B C23B C24B 120.0(2) . .
C24B C23B C24B 107.7(4) 7_575 .
C3B C24B C25B 120.2(3) . .
C3B C24B C23B 119.8(3) . .
C25B C24B C23B 108.3(3) . .
C12B C25B C24B 119.9(3) . .
C12B C25B C25B 119.85(18) . 7_575
C24B C25B C25B 107.83(18) . 7_575
C17B C26B C21B 120.3(3) . .
C17B C26B C26B 119.98(18) . 7_575
C21B C26B C26B 107.91(18) . 7_575
C19B C27B C27B 119.87(18) . 7_575
C19B C27B C28B 119.5(3) . .
C27B C27B C28B 107.98(17) 7_575 .
C9B C28B C29B 120.5(3) . .
C9B C28B C27B 120.5(3) . .
C29B C28B C27B 107.7(3) . .
C30B C29B C28B 119.4(3) . .
C30B C29B C28B 119.4(3) . 7_575
C28B C29B C28B 108.7(4) . 7_575
C29B C30B C31B 120.4(2) . .
C29B C30B C31B 120.4(2) . 7_575
C31B C30B C31B 107.4(4) . 7_575
C8B C31B C32B 119.6(3) . .
C8B C31B C30B 119.8(3) . .
C32B C31B C30B 108.7(3) . .
C14B C32B C31B 120.6(3) . .
C14B C32B C32B 120.00(19) . 7_575
C31B C32B C32B 107.61(19) . 7_575

loop_
_geom_bond_atom_site_label_1
_geom_bond_atom_site_label_2
_geom_bond_distance
_geom_bond_site_symmetry_2
C1A C4A 1.370(4) .
C1A C7A 1.498(4) .
C1A S1A 1.730(3) .
C2A C3A 1.367(4) .
C2A C6A 1.496(4) .
C2A S1A 1.740(3) .
C3A C4A 1.422(4) .
C3A S2A 1.765(3) .
C4A S3A 1.771(3) .
C5A C5A 1.334(6) 5_567
C5A S2A 1.772(3) 5_567
C5A S3A 1.778(3) .
C6A H6A1 0.9600 .
C6A H6A2 0.9600 .
C6A H6A3 0.9600 .
C7A H7A1 0.9600 .
C7A H7A2 0.9600 .
C7A H7A3 0.9600 .
S2A C5A 1.772(3) 5_567
C1B C6B 1.385(4) .
C1B C5B 1.450(4) .
C1B C2B 1.460(5) .
C2B C11B 1.387(4) .
C2B C3B 1.459(4) .
C3B C24B 1.388(4) .
C3B C4B 1.450(4) .
C4B C21B 1.395(4) .
C4B C5B 1.453(5) .
C5B C16B 1.395(4) .
C6B C7B 1.449(4) .
C6B C10B 1.458(4) .
C7B C15B 1.398(5) .
C7B C8B 1.447(5) .
C8B C31B 1.402(5) .
C8B C9B 1.443(5) .
C9B C28B 1.390(4) .
C9B C10B 1.450(4) .
C10B C20B 1.392(4) .
C11B C12B 1.446(4) .
C11B C15B 1.452(5) .
C12B C25B 1.402(4) .
C12B C13B 1.445(4) .
C13B C13B 1.391(6) 7_575
C13B C14B 1.455(4) .
C14B C32B 1.399(5) .
C14B C15B 1.450(5) .
C16B C20B 1.453(4) .
C16B C17B 1.456(5) .
C17B C26B 1.392(4) .
C17B C18B 1.447(4) .
C18B C18B 1.394(6) 7_575
C18B C19B 1.449(4) .
C19B C27B 1.393(4) .
C19B C20B 1.443(4) .
C21B C26B 1.444(4) .
C21B C22B 1.455(4) .
C22B C23B 1.389(6) .
C22B C21B 1.455(4) 7_575
C23B C24B 1.451(4) 7_575
C23B C24B 1.451(4) .
C24B C25B 1.450(4) .
C25B C25B 1.457(6) 7_575
C26B C26B 1.453(6) 7_575
C27B C27B 1.456(6) 7_575
C27B C28B 1.465(4) .
C28B C29B 1.453(4) .
C29B C30B 1.394(6) .
C29B C28B 1.452(4) 7_575
C30B C31B 1.450(4) .
C30B C31B 1.450(4) 7_575
C31B C32B 1.446(5) .
C32B C32B 1.462(6) 7_575

loop_
_geom_torsion_atom_site_label_1
_geom_torsion_atom_site_label_2
_geom_torsion_atom_site_label_3
_geom_torsion_atom_site_label_4
_geom_torsion
_geom_torsion_site_symmetry_1
_geom_torsion_site_symmetry_4
C6A C2A C3A C4A 177.4(3) . .
S1A C2A C3A C4A -1.8(3) . .
C6A C2A C3A S2A -4.0(5) . .
S1A C2A C3A S2A 176.71(17) . .
C7A C1A C4A C3A -176.2(3) . .
S1A C1A C4A C3A 2.5(3) . .
C7A C1A C4A S3A 5.3(5) . .
S1A C1A C4A S3A -175.99(17) . .
C2A C3A C4A C1A -0.4(4) . .
S2A C3A C4A C1A -179.0(2) . .
C2A C3A C4A S3A 178.1(2) . .
S2A C3A C4A S3A -0.5(4) . .
C4A C1A S1A C2A -3.0(2) . .
C7A C1A S1A C2A 175.8(3) . .
C3A C2A S1A C1A 2.8(2) . .
C6A C2A S1A C1A -176.6(3) . .
C2A C3A S2A C5A 145.8(3) . 5_567
C4A C3A S2A C5A -35.7(3) . 5_567
C1A C4A S3A C5A -145.1(3) . .
C3A C4A S3A C5A 36.6(3) . .
C5A C5A S3A C4A -37.3(4) 5_567 .
S2A C5A S3A C4A 143.13(17) 5_567 .
C6B C1B C2B C11B 0.4(5) . .
C5B C1B C2B C11B -142.9(3) . .
C6B C1B C2B C3B 142.7(3) . .
C5B C1B C2B C3B -0.6(3) . .
C11B C2B C3B C24B -0.1(5) . .
C1B C2B C3B C24B -142.3(3) . .
C11B C2B C3B C4B 142.6(3) . .
C1B C2B C3B C4B 0.4(3) . .
C24B C3B C4B C21B 0.2(5) . .
C2B C3B C4B C21B -142.2(3) . .
C24B C3B C4B C5B 142.4(3) . .
C2B C3B C4B C5B 0.0(3) . .
C6B C1B C5B C16B 0.0(5) . .
C2B C1B C5B C16B 143.2(3) . .
C6B C1B C5B C4B -142.5(3) . .
C2B C1B C5B C4B 0.6(3) . .
C21B C4B C5B C16B 0.0(4) . .
C3B C4B C5B C16B -142.6(3) . .
C21B C4B C5B C1B 142.1(3) . .
C3B C4B C5B C1B -0.4(3) . .
C5B C1B C6B C7B 138.5(3) . .
C2B C1B C6B C7B -0.3(5) . .
C5B C1B C6B C10B 0.1(5) . .
C2B C1B C6B C10B -138.6(3) . .
C1B C6B C7B C15B 0.6(5) . .
C10B C6B C7B C15B 143.4(3) . .
C1B C6B C7B C8B -142.8(3) . .
C10B C6B C7B C8B 0.0(3) . .
C15B C7B C8B C31B -0.6(4) . .
C6B C7B C8B C31B 142.1(3) . .
C15B C7B C8B C9B -143.0(3) . .
C6B C7B C8B C9B -0.2(3) . .
C31B C8B C9B C28B -0.2(5) . .
C7B C8B C9B C28B 142.1(3) . .
C31B C8B C9B C10B -141.9(3) . .
C7B C8B C9B C10B 0.4(3) . .
C28B C9B C10B C20B 0.6(5) . .
C8B C9B C10B C20B 142.7(3) . .
C28B C9B C10B C6B -142.5(3) . .
C8B C9B C10B C6B -0.4(3) . .
C1B C6B C10B C20B 0.1(5) . .
C7B C6B C10B C20B -142.9(3) . .
C1B C6B C10B C9B 143.2(3) . .
C7B C6B C10B C9B 0.2(3) . .
C3B C2B C11B C12B 0.1(5) . .
C1B C2B C11B C12B 137.8(3) . .
C3B C2B C11B C15B -138.4(3) . .
C1B C2B C11B C15B -0.7(4) . .
C2B C11B C12B C25B 0.4(5) . .
C15B C11B C12B C25B 143.2(3) . .
C2B C11B C12B C13B -142.2(3) . .
C15B C11B C12B C13B 0.7(3) . .
C25B C12B C13B C13B -0.1(4) . 7_575
C11B C12B C13B C13B 142.51(18) . 7_575
C25B C12B C13B C14B -143.3(3) . .
C11B C12B C13B C14B -0.7(3) . .
C13B C13B C14B C32B -0.5(3) 7_575 .
C12B C13B C14B C32B 142.7(3) . .
C13B C13B C14B C15B -142.75(19) 7_575 .
C12B C13B C14B C15B 0.5(3) . .
C8B C7B C15B C14B 0.5(4) . .
C6B C7B C15B C14B -138.1(3) . .
C8B C7B C15B C11B 137.7(3) . .
C6B C7B C15B C11B -0.9(5) . .
C32B C14B C15B C7B -0.2(4) . .
C13B C14B C15B C7B 142.0(3) . .
C32B C14B C15B C11B -142.2(3) . .
C13B C14B C15B C11B -0.1(3) . .
C2B C11B C15B C7B 1.0(5) . .
C12B C11B C15B C7B -142.0(3) . .
C2B C11B C15B C14B 142.6(3) . .
C12B C11B C15B C14B -0.4(4) . .
C1B C5B C16B C20B -0.5(5) . .
C4B C5B C16B C20B 137.5(3) . .
C1B C5B C16B C17B -138.0(3) . .
C4B C5B C16B C17B 0.0(4) . .
C5B C16B C17B C26B 0.0(4) . .
C20B C16B C17B C26B -142.5(3) . .
C5B C16B C17B C18B 142.8(3) . .
C20B C16B C17B C18B 0.2(3) . .
C26B C17B C18B C18B 0.2(3) . 7_575
C16B C17B C18B C18B -142.48(19) . 7_575
C26B C17B C18B C19B 142.5(3) . .
C16B C17B C18B C19B -0.1(3) . .
C18B C18B C19B C27B -0.6(4) 7_575 .
C17B C18B C19B C27B -142.9(3) . .
C18B C18B C19B C20B 142.35(18) 7_575 .
C17B C18B C19B C20B 0.0(3) . .
C9B C10B C20B C19B -0.4(5) . .
C6B C10B C20B C19B 138.1(3) . .
C9B C10B C20B C16B -139.1(3) . .
C6B C10B C20B C16B -0.5(4) . .
C27B C19B C20B C10B 0.5(5) . .
C18B C19B C20B C10B -142.5(3) . .
C27B C19B C20B C16B 143.2(3) . .
C18B C19B C20B C16B 0.2(3) . .
C5B C16B C20B C10B 0.7(5) . .
C17B C16B C20B C10B 142.9(3) . .
C5B C16B C20B C19B -142.4(3) . .
C17B C16B C20B C19B -0.2(4) . .
C3B C4B C21B C26B 138.1(3) . .
C5B C4B C21B C26B 0.0(4) . .
C3B C4B C21B C22B -0.8(5) . .
C5B C4B C21B C22B -138.9(3) . .
C4B C21B C22B C23B 0.8(5) . .
C26B C21B C22B C23B -142.5(3) . .
C4B C21B C22B C21B 143.2(3) . 7_575
C26B C21B C22B C21B -0.1(4) . 7_575
C21B C22B C23B C24B 0.1(6) 7_575 7_575
C21B C22B C23B C24B 137.6(3) . 7_575
C21B C22B C23B C24B -137.6(3) 7_575 .
C21B C22B C23B C24B -0.1(6) . .
C4B C3B C24B C25B -138.4(3) . .
C2B C3B C24B C25B -0.3(4) . .
C4B C3B C24B C23B 0.5(5) . .
C2B C3B C24B C23B 138.5(3) . .
C22B C23B C24B C3B -0.5(5) . .
C24B C23B C24B C3B -142.8(3) 7_575 .
C22B C23B C24B C25B 142.7(3) . .
C24B C23B C24B C25B 0.4(5) 7_575 .
C13B C12B C25B C24B 137.5(3) . .
C11B C12B C25B C24B -0.8(4) . .
C13B C12B C25B C25B 0.1(4) . 7_575
C11B C12B C25B C25B -138.3(2) . 7_575
C3B C24B C25B C12B 0.8(4) . .
C23B C24B C25B C12B -142.2(3) . .
C3B C24B C25B C25B 142.8(2) . 7_575
C23B C24B C25B C25B -0.2(3) . 7_575
C18B C17B C26B C21B -138.6(3) . .
C16B C17B C26B C21B -0.1(4) . .
C18B C17B C26B C26B -0.2(3) . 7_575
C16B C17B C26B C26B 138.3(2) . 7_575
C4B C21B C26B C17B 0.1(4) . .
C22B C21B C26B C17B 142.9(3) . .
C4B C21B C26B C26B -142.8(2) . 7_575
C22B C21B C26B C26B 0.1(3) . 7_575
C20B C19B C27B C27B -138.1(2) . 7_575
C18B C19B C27B C27B 0.6(4) . 7_575
C20B C19B C27B C28B -0.9(4) . .
C18B C19B C27B C28B 137.8(3) . .
C8B C9B C28B C29B 0.6(5) . .
C10B C9B C28B C29B 138.1(3) . .
C8B C9B C28B C27B -138.4(3) . .
C10B C9B C28B C27B -0.9(5) . .
C19B C27B C28B C9B 1.1(5) . .
C27B C27B C28B C9B 142.8(2) 7_575 .
C19B C27B C28B C29B -142.5(3) . .
C27B C27B C28B C29B -0.8(3) 7_575 .
C9B C28B C29B C30B -0.6(5) . .
C27B C28B C29B C30B 143.0(3) . .
C9B C28B C29B C28B -142.3(3) . 7_575
C27B C28B C29B C28B 1.3(5) . 7_575
C28B C29B C30B C31B 0.3(6) . .
C28B C29B C30B C31B 137.9(3) 7_575 .
C28B C29B C30B C31B -137.9(3) . 7_575
C28B C29B C30B C31B -0.3(6) 7_575 7_575
C9B C8B C31B C32B 138.5(3) . .
C7B C8B C31B C32B 0.4(4) . .
C9B C8B C31B C30B -0.2(5) . .
C7B C8B C31B C30B -138.2(3) . .
C29B C30B C31B C8B 0.1(5) . .
C31B C30B C31B C8B 143.0(3) 7_575 .
C29B C30B C31B C32B -142.5(4) . .
C31B C30B C31B C32B 0.4(4) 7_575 .
C15B C14B C32B C31B 0.0(4) . .
C13B C14B C32B C31B -137.9(3) . .
C15B C14B C32B C32B 138.4(2) . 7_575
C13B C14B C32B C32B 0.5(3) . 7_575
C8B C31B C32B C14B -0.1(5) . .
C30B C31B C32B C14B 142.7(3) . .
C8B C31B C32B C32B -143.0(2) . 7_575
C30B C31B C32B C32B -0.2(3) . 7_575
